data_7224608
loop_
_publ_author_name
'Fu, Chaoying'
'B\'elanger-Gari\'epy, Francine'
'Perepichka, Dmitrii F.'

_publ_section_title
;
 Supramolecular ordering of difuryldiketopyrrolopyrrole: the effect of
 alkyl chains and inter-ring twisting
;
_journal_issue 23
_journal_name_full CrystEngComm
_journal_page_first 4285
_journal_paper_doi 10.1039/C6CE00383D
_journal_volume 18
_journal_year 2016
_chemical_formula_moiety 'C26 H32 N2 O4'
_chemical_formula_sum 'C26 H32 N2 O4'
_chemical_formula_weight 436.53
_chemical_properties_physical 'Oxygen-sensitive, Photo-sensitive'
_space_group_crystal_system monoclinic
_space_group_IT_number 15
_space_group_name_Hall '-C 2yc'
_space_group_name_H-M_alt 'C 1 2/c 1'
_symmetry_space_group_name_Hall '-C 2yc'
_symmetry_space_group_name_H-M 'C 1 2/c 1'
_atom_sites_solution_hydrogens geom
_atom_sites_solution_primary direct
_audit_creation_date 2015-07-23
_audit_creation_method
;
Olex2 1.2
(compiled 2015.01.26 svn.r3150 for OlexSys, GUI svn.r4998)
;
_audit_update_record
;
2015-12-02 deposited with the CCDC.
2016-03-17 downloaded from the CCDC.
;
_cell_angle_alpha 90
_cell_angle_beta 107.785(2)
_cell_angle_gamma 90
_cell_formula_units_Z 4
_cell_length_a 28.9402(9)
_cell_length_b 4.8707(2)
_cell_length_c 17.3118(6)
_cell_measurement_reflns_used 9901
_cell_measurement_temperature 105
_cell_measurement_theta_max 60.644
_cell_measurement_theta_min 2.791
_cell_volume 2323.63(15)
_computing_cell_refinement 'SAINT v8.34A (Bruker, 2013)'
_computing_data_collection
;
APEX 2 (2013) Bruker AXS Inc., Madison, WI 53719-1173.
;
_computing_data_reduction 'SAINT v8.34A (Bruker, 2013)'
_computing_molecular_graphics 'Olex2 (Dolomanov et al., 2009)'
_computing_publication_material 'Olex2 (Dolomanov et al., 2009)'
_computing_structure_refinement 'XL (Sheldrick, 2008)'
_computing_structure_solution 'XT (Sheldrick, 2015)'
_diffrn_ambient_temperature 105
_diffrn_detector 'CMOS Area detector'
_diffrn_detector_area_resol_mean 10.24
_diffrn_detector_type 'Bruker Photon 100 CMOS Detector'
_diffrn_measured_fraction_theta_full 0.996
_diffrn_measured_fraction_theta_max 0.995
_diffrn_measurement_device 'k-geometry diffractometer'
_diffrn_measurement_device_type 'Bruker Venture Metaljet'
_diffrn_measurement_method '\w and \f scans'
_diffrn_radiation_collimation 'Focusing mirrors'
_diffrn_radiation_monochromator 'Helios MX Mirror Optics'
_diffrn_radiation_probe x-ray
_diffrn_radiation_type GaK\a
_diffrn_radiation_wavelength 1.34139
_diffrn_reflns_av_unetI/netI 0.0245
_diffrn_reflns_Laue_measured_fraction_full 0.996
_diffrn_reflns_Laue_measured_fraction_max 0.995
_diffrn_reflns_limit_h_max 35
_diffrn_reflns_limit_h_min -37
_diffrn_reflns_limit_k_max 6
_diffrn_reflns_limit_k_min -6
_diffrn_reflns_limit_l_max 22
_diffrn_reflns_limit_l_min 0
_diffrn_reflns_number 2663
_diffrn_reflns_point_group_measured_fraction_full 0.996
_diffrn_reflns_point_group_measured_fraction_max 0.995
_diffrn_reflns_theta_full 53.594
_diffrn_reflns_theta_max 60.707
_diffrn_reflns_theta_min 2.790
_diffrn_source 'Metal Jet'
_diffrn_source_target Ga
_diffrn_source_type 'Gallium Liquid Metal Jet Source'
_exptl_absorpt_coefficient_mu 0.434
_exptl_absorpt_correction_T_max 0.7519
_exptl_absorpt_correction_T_min 0.6350
_exptl_absorpt_correction_type multi-scan
_exptl_absorpt_process_details
;
SADABS-2014/5 (Bruker,2014/5) was used for absorption correction.
wR2(int) was 0.1385 before and 0.0565 after correction.
The Ratio of minimum to maximum transmission is 0.8445.
The \l/2 correction factor is 0.00150.
;
_exptl_crystal_colour red
_exptl_crystal_colour_primary red
_exptl_crystal_density_diffrn 1.248
_exptl_crystal_description NEEDLE
_exptl_crystal_F_000 936
_exptl_crystal_preparation Luminescent
_exptl_crystal_recrystallization_method 'Re-crystallisation from solvent: dimethylforamide'
_exptl_crystal_size_max 0.24
_exptl_crystal_size_mid 0.04
_exptl_crystal_size_min 0.03
_refine_diff_density_max 0.319
_refine_diff_density_min -0.319
_refine_diff_density_rms 0.068
_refine_ls_extinction_method none
_refine_ls_goodness_of_fit_ref 1.213
_refine_ls_hydrogen_treatment constr
_refine_ls_matrix_type full
_refine_ls_number_parameters 147
_refine_ls_number_reflns 2663
_refine_ls_number_restraints 0
_refine_ls_restrained_S_all 1.213
_refine_ls_R_factor_all 0.0568
_refine_ls_R_factor_gt 0.0528
_refine_ls_shift/su_max 0.001
_refine_ls_shift/su_mean 0.000
_refine_ls_structure_factor_coef Fsqd
_refine_ls_weighting_details 'w=1/[\s^2^(Fo^2^)+(0.0382P)^2^+6.4023P] where P=(Fo^2^+2Fc^2^)/3'
_refine_ls_weighting_scheme calc
_refine_ls_wR_factor_gt 0.1502
_refine_ls_wR_factor_ref 0.1521
_reflns_Friedel_coverage 0.000
_reflns_number_gt 2423
_reflns_number_total 2663
_reflns_threshold_expression 'I > 2\s(I)'
_cod_data_source_file c6ce00383d2.cif
_cod_data_source_block pere59
_cod_depositor_comments
;
The following automatic conversions were performed:

'_diffrn_radiation_probe' value 'X-ray' changed to 'x-ray' according
to
/usr/data/users/saulius/crontab/automatic-downloads/rss-feeds/RSC/lib/dictionaries/cif_core.dic
dictionary named 'cif_core.dic' version 2.4.2 from 2011-04-26.

Automatic conversion script
Id: cif_fix_values 4268 2015-11-12 08:31:59Z antanas 

 Adding full bibliography for 7224608--7224609.cif.
;
_cod_database_code 7224608
_shelx_space_group_comment
;
The symmetry employed for this shelxl refinement is uniquely defined
by the following loop, which should always be used as a source of
symmetry information in preference to the above space-group names.
They are only intended as comments.
;
_shelx_estimated_absorpt_t_max 0.987
_shelx_estimated_absorpt_t_min 0.903
_olex2_refinement_description
;
1. Twinned data refinement
 Scales: 0.892(3) 0.108(3)
2. Fixed Uiso
 At 1.2 times of:
  All C(H) groups, All C(H,H) groups
 At 1.5 times of:
  All C(H,H,H) groups
3.a Secondary CH2 refined with riding coordinates:
 C8(H8A,H8B), C10(H10A,H10B), C9(H9A,H9B), C11(H11A,H11B), C12(H12A,H12B)
3.b Aromatic/amide H refined with riding coordinates:
 C7(H7), C5(H5), C6(H6)
3.c Idealised Me refined as rotating group:
 C13(H13A,H13B,H13C)
;
_shelx_shelxl_version_number 2014/7
_olex2_submission_special_instructions 'No special instructions were received'

loop_
_space_group_symop_operation_xyz
'x, y, z'
'-x, y, -z+1/2'
'x+1/2, y+1/2, z'
'-x+1/2, y+1/2, -z+1/2'
'-x, -y, -z'
'x, -y, z-1/2'
'-x+1/2, -y+1/2, -z'
'x+1/2, -y+1/2, z-1/2'

loop_
_atom_site_label
_atom_site_type_symbol
_atom_site_fract_x
_atom_site_fract_y
_atom_site_fract_z
_atom_site_U_iso_or_equiv
_atom_site_adp_type
_atom_site_occupancy
_atom_site_site_symmetry_order
_atom_site_calc_flag
_atom_site_refinement_flags_posn
O1 O 0.55843(5) -0.0880(3) 0.67120(8) 0.0190(3) Uani 1 1 d .
O2 O 0.59099(5) 0.6249(3) 0.46616(9) 0.0199(3) Uani 1 1 d .
N1 N 0.56403(6) 0.2107(3) 0.56900(10) 0.0156(4) Uani 1 1 d .
C4 C 0.55117(7) 0.4588(4) 0.43645(12) 0.0158(4) Uani 1 1 d .
C1 C 0.54198(7) -0.0042(4) 0.60107(11) 0.0148(4) Uani 1 1 d .
C7 C 0.52851(8) 0.5168(4) 0.35615(12) 0.0192(4) Uani 1 1 d .
H7 H 0.5002 0.4313 0.3215 0.023 Uiso 1 1 calc R
C3 C 0.53870(7) 0.2607(4) 0.48770(11) 0.0150(4) Uani 1 1 d .
C8 C 0.61021(7) 0.3305(4) 0.61758(12) 0.0178(4) Uani 1 1 d .
H8A H 0.6138 0.3051 0.6759 0.021 Uiso 1 1 calc R
H8B H 0.6100 0.5301 0.6068 0.021 Uiso 1 1 calc R
C2 C 0.50040(7) -0.0823(4) 0.53395(11) 0.0157(4) Uani 1 1 d .
C5 C 0.59266(8) 0.7890(4) 0.40284(13) 0.0213(4) Uani 1 1 d .
H5 H 0.6166 0.9258 0.4061 0.026 Uiso 1 1 calc R
C10 C 0.70123(7) 0.3369(5) 0.64343(13) 0.0213(4) Uani 1 1 d .
H10A H 0.7004 0.5301 0.6253 0.026 Uiso 1 1 calc R
H10B H 0.7050 0.3379 0.7022 0.026 Uiso 1 1 calc R
C6 C 0.55594(8) 0.7308(4) 0.33529(13) 0.0211(4) Uani 1 1 d .
H6 H 0.5496 0.8162 0.2838 0.025 Uiso 1 1 calc R
C9 C 0.65330(7) 0.1991(4) 0.59839(13) 0.0200(4) Uani 1 1 d .
H9A H 0.6550 0.0023 0.6134 0.024 Uiso 1 1 calc R
H9B H 0.6482 0.2109 0.5393 0.024 Uiso 1 1 calc R
C11 C 0.74484(8) 0.1937(5) 0.62961(13) 0.0220(4) Uani 1 1 d .
H11A H 0.7406 0.1897 0.5707 0.026 Uiso 1 1 calc R
H11B H 0.7458 0.0013 0.6485 0.026 Uiso 1 1 calc R
C12 C 0.79326(8) 0.3312(5) 0.67312(15) 0.0254(5) Uani 1 1 d .
H12A H 0.7933 0.5193 0.6515 0.030 Uiso 1 1 calc R
H12B H 0.7966 0.3467 0.7316 0.030 Uiso 1 1 calc R
C13 C 0.83680(8) 0.1739(5) 0.66327(15) 0.0275(5) Uani 1 1 d .
H13A H 0.8349 0.1686 0.6058 0.041 Uiso 1 1 calc GR
H13B H 0.8366 -0.0138 0.6835 0.041 Uiso 1 1 calc GR
H13C H 0.8668 0.2662 0.6942 0.041 Uiso 1 1 calc GR

loop_
_atom_site_aniso_label
_atom_site_aniso_U_11
_atom_site_aniso_U_22
_atom_site_aniso_U_33
_atom_site_aniso_U_23
_atom_site_aniso_U_13
_atom_site_aniso_U_12
O1 0.0214(7) 0.0212(7) 0.0143(6) 0.0020(6) 0.0055(5) 0.0017(6)
O2 0.0208(7) 0.0186(7) 0.0211(7) 0.0019(6) 0.0074(6) -0.0038(6)
N1 0.0149(8) 0.0174(8) 0.0141(7) 0.0003(6) 0.0040(6) -0.0004(7)
C4 0.0134(9) 0.0157(9) 0.0193(9) -0.0022(8) 0.0065(7) 0.0004(7)
C1 0.0141(9) 0.0156(9) 0.0158(9) -0.0011(7) 0.0060(7) 0.0018(7)
C7 0.0221(10) 0.0190(10) 0.0175(9) 0.0002(8) 0.0076(8) -0.0010(8)
C3 0.0152(9) 0.0160(9) 0.0146(8) -0.0008(7) 0.0058(7) 0.0030(7)
C8 0.0160(9) 0.0188(10) 0.0180(9) -0.0025(8) 0.0043(7) -0.0022(8)
C2 0.0174(9) 0.0166(9) 0.0144(8) -0.0005(8) 0.0065(7) 0.0019(8)
C5 0.0243(10) 0.0179(10) 0.0266(10) 0.0036(8) 0.0148(8) -0.0023(8)
C10 0.0182(10) 0.0187(10) 0.0265(10) -0.0029(8) 0.0062(8) -0.0012(8)
C6 0.0271(11) 0.0189(10) 0.0209(10) 0.0019(8) 0.0127(8) 0.0008(9)
C9 0.0173(9) 0.0192(10) 0.0229(10) -0.0017(8) 0.0052(8) -0.0004(8)
C11 0.0202(10) 0.0193(10) 0.0263(10) -0.0020(8) 0.0069(8) -0.0011(8)
C12 0.0194(10) 0.0231(11) 0.0334(11) -0.0007(9) 0.0077(9) -0.0019(9)
C13 0.0199(10) 0.0289(12) 0.0352(12) 0.0044(10) 0.0105(9) -0.0006(9)

loop_
_atom_type_symbol
_atom_type_description
_atom_type_scat_dispersion_real
_atom_type_scat_dispersion_imag
_atom_type_scat_source
C C 0.0150 0.0070 'International Tables Vol C Tables 4.2.6.8 and 6.1.1.4'
H H 0.0000 0.0000 'International Tables Vol C Tables 4.2.6.8 and 6.1.1.4'
N N 0.0250 0.0140 'International Tables Vol C Tables 4.2.6.8 and 6.1.1.4'
O O 0.0410 0.0250 'International Tables Vol C Tables 4.2.6.8 and 6.1.1.4'

loop_
_geom_angle_atom_site_label_1
_geom_angle_atom_site_label_2
_geom_angle_atom_site_label_3
_geom_angle
_geom_angle_site_symmetry_1
_geom_angle_site_symmetry_3
C5 O2 C4 105.95(16) . .
C1 N1 C8 120.50(16) . .
C3 N1 C1 111.20(16) . .
C3 N1 C8 127.99(17) . .
O2 C4 C3 120.49(17) . .
C7 C4 O2 110.16(17) . .
C7 C4 C3 129.36(18) . .
O1 C1 N1 122.96(18) . .
O1 C1 C2 133.01(19) . .
N1 C1 C2 104.02(16) . .
C4 C7 H7 127.0 . .
C4 C7 C6 106.07(18) . .
C6 C7 H7 127.0 . .
N1 C3 C4 126.10(18) . .
C2 C3 N1 107.32(17) 5_656 .
C2 C3 C4 126.58(18) 5_656 .
N1 C8 H8A 109.3 . .
N1 C8 H8B 109.3 . .
N1 C8 C9 111.77(16) . .
H8A C8 H8B 107.9 . .
C9 C8 H8A 109.3 . .
C9 C8 H8B 109.3 . .
C3 C2 C1 142.54(18) 5_656 .
C3 C2 C2 109.0(2) 5_656 5_656
C2 C2 C1 108.5(2) 5_656 .
O2 C5 H5 124.4 . .
C6 C5 O2 111.14(18) . .
C6 C5 H5 124.4 . .
H10A C10 H10B 107.8 . .
C9 C10 H10A 109.0 . .
C9 C10 H10B 109.0 . .
C11 C10 H10A 109.0 . .
C11 C10 H10B 109.0 . .
C11 C10 C9 112.72(18) . .
C7 C6 H6 126.7 . .
C5 C6 C7 106.68(18) . .
C5 C6 H6 126.7 . .
C8 C9 H9A 109.1 . .
C8 C9 H9B 109.1 . .
C10 C9 C8 112.37(17) . .
C10 C9 H9A 109.1 . .
C10 C9 H9B 109.1 . .
H9A C9 H9B 107.9 . .
C10 C11 H11A 108.8 . .
C10 C11 H11B 108.8 . .
C10 C11 C12 113.62(18) . .
H11A C11 H11B 107.7 . .
C12 C11 H11A 108.8 . .
C12 C11 H11B 108.8 . .
C11 C12 H12A 109.0 . .
C11 C12 H12B 109.0 . .
H12A C12 H12B 107.8 . .
C13 C12 C11 112.9(2) . .
C13 C12 H12A 109.0 . .
C13 C12 H12B 109.0 . .
C12 C13 H13A 109.5 . .
C12 C13 H13B 109.5 . .
C12 C13 H13C 109.5 . .
H13A C13 H13B 109.5 . .
H13A C13 H13C 109.5 . .
H13B C13 H13C 109.5 . .

loop_
_geom_bond_atom_site_label_1
_geom_bond_atom_site_label_2
_geom_bond_distance
_geom_bond_site_symmetry_2
O1 C1 1.230(2) .
O2 C4 1.373(2) .
O2 C5 1.369(2) .
N1 C1 1.424(3) .
N1 C3 1.395(2) .
N1 C8 1.465(2) .
C4 C7 1.373(3) .
C4 C3 1.430(3) .
C1 C2 1.445(3) .
C7 H7 0.9500 .
C7 C6 1.422(3) .
C3 C2 1.384(3) 5_656
C8 H8A 0.9900 .
C8 H8B 0.9900 .
C8 C9 1.526(3) .
C2 C3 1.384(3) 5_656
C2 C2 1.417(4) 5_656
C5 H5 0.9500 .
C5 C6 1.348(3) .
C10 H10A 0.9900 .
C10 H10B 0.9900 .
C10 C9 1.524(3) .
C10 C11 1.524(3) .
C6 H6 0.9500 .
C9 H9A 0.9900 .
C9 H9B 0.9900 .
C11 H11A 0.9900 .
C11 H11B 0.9900 .
C11 C12 1.528(3) .
C12 H12A 0.9900 .
C12 H12B 0.9900 .
C12 C13 1.528(3) .
C13 H13A 0.9800 .
C13 H13B 0.9800 .
C13 H13C 0.9800 .

loop_
_geom_torsion_atom_site_label_1
_geom_torsion_atom_site_label_2
_geom_torsion_atom_site_label_3
_geom_torsion_atom_site_label_4
_geom_torsion
_geom_torsion_site_symmetry_4
O1 C1 C2 C3 0.9(4) 5_656
O1 C1 C2 C2 -178.7(2) 5_656
O2 C4 C7 C6 0.0(2) .
O2 C4 C3 N1 -0.9(3) .
O2 C4 C3 C2 179.52(18) 5_656
O2 C5 C6 C7 0.4(2) .
N1 C1 C2 C3 -179.7(3) 5_656
N1 C1 C2 C2 0.7(3) 5_656
N1 C8 C9 C10 175.41(17) .
C4 O2 C5 C6 -0.4(2) .
C4 C7 C6 C5 -0.2(2) .
C1 N1 C3 C4 -178.91(18) .
C1 N1 C3 C2 0.7(2) 5_656
C1 N1 C8 C9 95.9(2) .
C7 C4 C3 N1 179.1(2) .
C7 C4 C3 C2 -0.5(3) 5_656
C3 N1 C1 O1 178.59(18) .
C3 N1 C1 C2 -0.9(2) .
C3 N1 C8 C9 -77.2(2) .
C3 C4 C7 C6 -180.0(2) .
C8 N1 C1 O1 4.4(3) .
C8 N1 C1 C2 -175.02(16) .
C8 N1 C3 C4 -5.3(3) .
C8 N1 C3 C2 174.35(18) 5_656
C5 O2 C4 C7 0.2(2) .
C5 O2 C4 C3 -179.80(18) .
C10 C11 C12 C13 176.11(19) .
C9 C10 C11 C12 179.05(18) .
C11 C10 C9 C8 175.68(18) .

loop_
_twin_individual_id
_twin_individual_mass_fraction_refined
1 0.892(3)
2 0.108(3)
